data_7113740
loop_
_publ_author_name
'Avenoza, Alberto'
'Busto, Jes\'us H.'
'Canal, Noelia'
'Peregrina, Jes\'us M.'

_publ_section_title
;
 Reactivity of 2-acylaminoacrylates with ketene diethyl acetal;
 [2 + 2] cycloadditions vs. tandem condensations
;
_journal_coden_ASTM CHCOFS
_journal_issue 12
_journal_name_full
;
 Chemical Communications (Cambridge, United Kingdom)
;
_journal_page_first 1376
_journal_page_last 1377
_journal_paper_doi 10.1039/b302000b
_journal_year 2003
_chemical_formula_sum 'C23 H31 N O3 Si'
_chemical_formula_weight 397.58
_chemical_name_common AcNH-C4Ser-CH2O-SiPh2tBu
_chemical_name_systematic AcNH-C4Ser-CH2O-SiPh2tBu
_space_group_IT_number 14
_symmetry_cell_setting monoclinic
_symmetry_space_group_name_Hall '-P 2ybc'
_symmetry_space_group_name_H-M 'P 1 21/c 1'
_atom_sites_solution_hydrogens geom
_atom_sites_solution_primary direct
_atom_sites_solution_secondary difmap
_audit_creation_method SHELXL-97
_cell_angle_alpha 90.00
_cell_angle_beta 121.0891(9)
_cell_angle_gamma 90.00
_cell_formula_units_Z 4
_cell_length_a 15.8810(3)
_cell_length_b 8.8310(2)
_cell_length_c 18.6380(4)
_cell_measurement_reflns_used 20035
_cell_measurement_temperature 173(2)
_cell_measurement_theta_max 27.88
_cell_measurement_theta_min 1.02
_cell_volume 2238.44(8)
_computing_cell_refinement 'HKL Scalepack (Otwinowski & Minor 1997)'
_computing_data_collection KappaCCD
_computing_data_reduction 'Denzo and Scalepak (Otwinowski & Minor, 1997'
_computing_molecular_graphics ORTEP-III
_computing_structure_refinement 'SHELXL-97 (Sheldrick, 1997)'
_computing_structure_solution 'SHELXS-97 (Sheldrick, 1990)'
_diffrn_ambient_temperature 173(2)
_diffrn_measured_fraction_theta_full 0.990
_diffrn_measured_fraction_theta_max 0.990
_diffrn_measurement_device_type KappaCCD
_diffrn_measurement_method CCD
_diffrn_radiation_monochromator graphite
_diffrn_radiation_source 'normal-focus sealed tube'
_diffrn_radiation_type MoK\a
_diffrn_radiation_wavelength 0.71073
_diffrn_reflns_av_R_equivalents 0.0392
_diffrn_reflns_av_sigmaI/netI 0.0427
_diffrn_reflns_limit_h_max 20
_diffrn_reflns_limit_h_min -20
_diffrn_reflns_limit_k_max 11
_diffrn_reflns_limit_k_min -11
_diffrn_reflns_limit_l_max 18
_diffrn_reflns_limit_l_min -24
_diffrn_reflns_number 16905
_diffrn_reflns_theta_full 27.92
_diffrn_reflns_theta_max 27.92
_diffrn_reflns_theta_min 1.28
_exptl_absorpt_coefficient_mu 0.127
_exptl_absorpt_correction_type none
_exptl_crystal_colour Colourless
_exptl_crystal_density_diffrn 1.180
_exptl_crystal_density_meas ?
_exptl_crystal_density_method 'not measured'
_exptl_crystal_description Prism
_exptl_crystal_F_000 856
_exptl_crystal_size_max 0.4
_exptl_crystal_size_mid 0.35
_exptl_crystal_size_min 0.25
_refine_diff_density_max 0.642
_refine_diff_density_min -0.334
_refine_diff_density_rms 0.047
_refine_ls_extinction_method none
_refine_ls_goodness_of_fit_ref 1.046
_refine_ls_hydrogen_treatment mixed
_refine_ls_matrix_type full
_refine_ls_number_parameters 253
_refine_ls_number_reflns 5311
_refine_ls_number_restraints 0
_refine_ls_restrained_S_all 1.046
_refine_ls_R_factor_all 0.0682
_refine_ls_R_factor_gt 0.0501
_refine_ls_shift/su_max 0.001
_refine_ls_shift/su_mean 0.000
_refine_ls_structure_factor_coef Fsqd
_refine_ls_weighting_details 'calc w=1/[\s^2^(Fo^2^)+(0.0658P)^2^+1.0465P] where P=(Fo^2^+2Fc^2^)/3'
_refine_ls_weighting_scheme calc
_refine_ls_wR_factor_gt 0.1314
_refine_ls_wR_factor_ref 0.1440
_reflns_number_gt 4114
_reflns_number_total 5311
_reflns_threshold_expression >2sigma(I)
_cod_duplicate_entry 7103701
_cod_data_source_file b302000b.txt
_cod_data_source_block shelxl_2
_cod_depositor_comments
;
The following automatic conversions were performed:

'_symmetry_cell_setting' value 'Monoclinic' changed to 'monoclinic'
according to
/usr/data/users/saulius/automatic-downloads/retrospective/RSC/lib/dictionaries/cif_core.dic
dictionary named 'cif_core.dic' version 2.4.2 from 2011-04-26.

Automatic conversion script
Id: cif_fix_values 2281 2013-09-26 08:29:07Z andrius 

The following automatic conversions were performed:

'_exptl_crystal_density_meas' value 'not measured' was changed to '?'
- the value is perceived as not measured.

Automatic conversion script
Id: cif_fix_values 3008 2015-01-20 13:52:24Z robertas 
;
_cod_original_sg_symbol_H-M 'P 21/c'
_cod_original_formula_sum 'C23 H31 N1 O3 Si1'
_cod_database_code 7113740

loop_
_symmetry_equiv_pos_as_xyz
'x, y, z'
'-x, y+1/2, -z+1/2'
'-x, -y, -z'
'x, -y-1/2, z-1/2'

loop_
_atom_site_label
_atom_site_type_symbol
_atom_site_fract_x
_atom_site_fract_y
_atom_site_fract_z
_atom_site_U_iso_or_equiv
_atom_site_adp_type
_atom_site_occupancy
_atom_site_symmetry_multiplicity
_atom_site_calc_flag
_atom_site_refinement_flags
Si1 Si 0.78437(3) 0.31104(6) 0.48127(3) 0.03090(14) Uani 1 1 d .
O2 O 0.43610(10) 0.48211(14) 0.24228(8) 0.0369(3) Uani 1 1 d .
O3 O 0.40443(10) 0.52063(16) 0.37659(9) 0.0423(3) Uani 1 1 d .
H3 H 0.4045 0.5684 0.3291 0.051 Uiso 1 1 d R
O4 O 0.67391(8) 0.27034(15) 0.46279(8) 0.0337(3) Uani 1 1 d .
C5 C 0.45991(13) 0.3506(2) 0.23583(11) 0.0320(4) Uani 1 1 d .
N6 N 0.49040(10) 0.24900(17) 0.29721(9) 0.0304(3) Uani 1 1 d .
H6 H 0.5074 0.1486 0.2894 0.036 Uiso 1 1 d R
C7 C 0.77467(13) 0.3952(2) 0.38464(11) 0.0350(4) Uani 1 1 d .
C8 C 0.59349(12) 0.3735(2) 0.43334(11) 0.0311(4) Uani 1 1 d .
H8A H 0.5996 0.4654 0.3982 0.037 Uiso 1 1 d R
H8B H 0.5879 0.4191 0.4801 0.037 Uiso 1 1 d R
C9 C 0.49861(12) 0.28732(19) 0.37669(10) 0.0283(3) Uani 1 1 d .
C10 C 0.85092(13) 0.1237(2) 0.51522(12) 0.0390(4) Uani 1 1 d .
C11 C 0.84653(13) 0.4512(2) 0.56927(11) 0.0359(4) Uani 1 1 d .
C12 C 0.48312(14) 0.1569(2) 0.42431(12) 0.0349(4) Uani 1 1 d .
H12A H 0.4498 0.0747 0.3863 0.042 Uiso 1 1 d R
H12B H 0.5458 0.1227 0.4691 0.042 Uiso 1 1 d R
C13 C 0.40715(12) 0.3630(2) 0.36992(11) 0.0325(4) Uani 1 1 d .
H13 H 0.3400 0.3358 0.3125 0.039 Uiso 1 1 d R
C14 C 0.42227(14) 0.2678(2) 0.44408(12) 0.0389(4) Uani 1 1 d .
H14A H 0.4616 0.3230 0.5000 0.047 Uiso 1 1 d R
H14B H 0.3680 0.2187 0.4498 0.047 Uiso 1 1 d R
C15 C 0.96155(14) 0.1465(3) 0.55139(14) 0.0492(5) Uani 1 1 d .
H15A H 0.9947 0.0506 0.5684 0.059 Uiso 1 1 d R
H15B H 0.9873 0.2129 0.5989 0.059 Uiso 1 1 d R
H15C H 0.9717 0.1905 0.5094 0.059 Uiso 1 1 d R
C16 C 0.45379(17) 0.2996(2) 0.15648(12) 0.0441(5) Uani 1 1 d .
H16A H 0.4747 0.1961 0.1619 0.053 Uiso 1 1 d R
H16B H 0.4954 0.3624 0.1458 0.053 Uiso 1 1 d R
H16C H 0.3870 0.3083 0.1109 0.053 Uiso 1 1 d R
C17 C 0.80082(15) 0.5451(2) 0.38216(13) 0.0435(5) Uani 1 1 d .
H17 H 0.8224 0.6152 0.4327 0.052 Uiso 1 1 d R
C18 C 0.80757(15) 0.4813(3) 0.61990(12) 0.0478(5) Uani 1 1 d .
H18 H 0.7458 0.4175 0.6141 0.057 Uiso 1 1 d R
C19 C 0.93385(14) 0.5258(3) 0.58896(13) 0.0442(5) Uani 1 1 d .
H19 H 0.9634 0.5057 0.5520 0.053 Uiso 1 1 d R
C20 C 0.73852(16) 0.3111(3) 0.31055(12) 0.0447(5) Uani 1 1 d .
H20 H 0.7260 0.1978 0.3102 0.054 Uiso 1 1 d R
C21 C 0.76254(16) 0.5195(3) 0.24060(14) 0.0507(6) Uani 1 1 d .
H21 H 0.7612 0.5553 0.1878 0.061 Uiso 1 1 d R
C22 C 0.83532(17) 0.0610(3) 0.58436(15) 0.0552(6) Uani 1 1 d .
H22A H 0.8682 -0.0346 0.6038 0.066 Uiso 1 1 d R
H22B H 0.7663 0.0478 0.5627 0.066 Uiso 1 1 d R
H22C H 0.8618 0.1316 0.6301 0.066 Uiso 1 1 d R
C23 C 0.81239(16) 0.0077(3) 0.44395(15) 0.0537(6) Uani 1 1 d .
H23A H 0.8489 -0.0848 0.4648 0.064 Uiso 1 1 d R
H23B H 0.8202 0.0466 0.3996 0.064 Uiso 1 1 d R
H23C H 0.7440 -0.0117 0.4229 0.064 Uiso 1 1 d R
C24 C 0.79486(16) 0.6069(3) 0.31127(14) 0.0517(5) Uani 1 1 d .
H24 H 0.8182 0.7160 0.3112 0.062 Uiso 1 1 d R
C25 C 0.97853(16) 0.6288(3) 0.65446(14) 0.0555(6) Uani 1 1 d .
H25 H 1.0462 0.6841 0.6700 0.067 Uiso 1 1 d R
C26 C 0.73362(17) 0.3720(3) 0.23979(13) 0.0531(6) Uani 1 1 d .
H26 H 0.7065 0.3070 0.1824 0.064 Uiso 1 1 d R
C27 C 0.85291(18) 0.5834(3) 0.68608(14) 0.0652(7) Uani 1 1 d .
H27 H 0.8231 0.6007 0.7226 0.078 Uiso 1 1 d R
C28 C 0.93750(18) 0.6588(3) 0.70210(15) 0.0649(7) Uani 1 1 d .
H28 H 0.9694 0.7356 0.7490 0.078 Uiso 1 1 d R

loop_
_atom_site_aniso_label
_atom_site_aniso_U_11
_atom_site_aniso_U_22
_atom_site_aniso_U_33
_atom_site_aniso_U_23
_atom_site_aniso_U_13
_atom_site_aniso_U_12
Si1 0.0265(2) 0.0408(3) 0.0277(2) -0.0015(2) 0.01574(19) 0.00313(19)
O2 0.0474(7) 0.0328(7) 0.0344(7) 0.0028(5) 0.0237(6) 0.0045(5)
O3 0.0437(7) 0.0453(8) 0.0459(8) -0.0001(6) 0.0289(7) 0.0061(6)
O4 0.0275(6) 0.0406(7) 0.0349(7) 0.0032(5) 0.0176(5) 0.0064(5)
C5 0.0339(8) 0.0345(9) 0.0294(9) -0.0017(7) 0.0176(7) -0.0008(7)
N6 0.0354(7) 0.0314(7) 0.0277(7) -0.0004(6) 0.0186(6) 0.0010(6)
C7 0.0288(8) 0.0470(11) 0.0314(9) -0.0005(8) 0.0171(7) 0.0022(7)
C8 0.0262(8) 0.0360(9) 0.0320(9) -0.0023(7) 0.0156(7) 0.0042(7)
C9 0.0287(8) 0.0336(9) 0.0263(8) 0.0005(7) 0.0169(7) 0.0009(6)
C10 0.0306(9) 0.0461(11) 0.0403(10) -0.0007(8) 0.0182(8) 0.0070(8)
C11 0.0302(8) 0.0461(11) 0.0291(9) -0.0020(8) 0.0137(7) 0.0063(7)
C12 0.0374(9) 0.0386(10) 0.0337(9) 0.0019(8) 0.0219(8) -0.0006(7)
C13 0.0290(8) 0.0395(10) 0.0328(9) 0.0006(7) 0.0186(7) 0.0020(7)
C14 0.0400(10) 0.0489(11) 0.0382(10) -0.0006(8) 0.0276(9) -0.0020(8)
C15 0.0317(9) 0.0616(14) 0.0503(12) -0.0083(10) 0.0184(9) 0.0106(9)
C16 0.0633(13) 0.0410(11) 0.0341(10) 0.0024(8) 0.0295(10) 0.0062(9)
C17 0.0442(11) 0.0487(12) 0.0342(10) 0.0011(9) 0.0179(9) -0.0006(9)
C18 0.0379(10) 0.0708(15) 0.0336(10) -0.0073(10) 0.0176(8) 0.0102(10)
C19 0.0362(10) 0.0526(12) 0.0383(10) -0.0044(9) 0.0154(8) 0.0001(9)
C20 0.0492(11) 0.0537(12) 0.0341(10) -0.0039(9) 0.0235(9) -0.0037(9)
C21 0.0428(11) 0.0749(16) 0.0382(11) 0.0143(11) 0.0236(9) 0.0059(10)
C22 0.0525(13) 0.0600(14) 0.0558(14) 0.0199(11) 0.0299(11) 0.0176(11)
C23 0.0434(11) 0.0482(12) 0.0613(14) -0.0094(11) 0.0212(11) 0.0066(9)
C24 0.0458(11) 0.0603(14) 0.0450(12) 0.0130(10) 0.0206(10) -0.0023(10)
C25 0.0399(11) 0.0582(14) 0.0456(12) -0.0086(11) 0.0060(10) -0.0012(10)
C26 0.0552(13) 0.0735(16) 0.0342(11) -0.0037(10) 0.0256(10) 0.0023(11)
C27 0.0516(13) 0.096(2) 0.0392(12) -0.0202(12) 0.0176(10) 0.0188(13)
C28 0.0530(14) 0.0717(17) 0.0423(12) -0.0210(12) 0.0049(11) 0.0133(12)

loop_
_atom_type_symbol
_atom_type_description
_atom_type_scat_dispersion_real
_atom_type_scat_dispersion_imag
_atom_type_scat_source
C C 0.0033 0.0016 'International Tables Vol C Tables 4.2.6.8 and 6.1.1.4'
H H 0.0000 0.0000 'International Tables Vol C Tables 4.2.6.8 and 6.1.1.4'
N N 0.0061 0.0033 'International Tables Vol C Tables 4.2.6.8 and 6.1.1.4'
O O 0.0106 0.0060 'International Tables Vol C Tables 4.2.6.8 and 6.1.1.4'
Si Si 0.0817 0.0704 'International Tables Vol C Tables 4.2.6.8 and 6.1.1.4'

loop_
_geom_angle_atom_site_label_1
_geom_angle_atom_site_label_2
_geom_angle_atom_site_label_3
_geom_angle
O4 Si1 C11 110.49(7)
O4 Si1 C7 109.58(7)
C11 Si1 C7 108.80(9)
O4 Si1 C10 103.34(8)
C11 Si1 C10 109.52(8)
C7 Si1 C10 114.99(9)
C13 O3 H3 109.4
C8 O4 Si1 125.95(12)
O2 C5 N6 122.58(16)
O2 C5 C16 120.43(16)
N6 C5 C16 116.98(16)
C5 N6 C9 121.19(15)
C5 N6 H6 119.8
C9 N6 H6 119.0
C17 C7 C20 116.55(18)
C17 C7 Si1 121.90(15)
C20 C7 Si1 121.53(15)
O4 C8 C9 108.42(14)
O4 C8 H8A 111.8
C9 C8 H8A 108.8
O4 C8 H8B 112.6
C9 C8 H8B 107.6
H8A C8 H8B 107.5
N6 C9 C8 110.95(14)
N6 C9 C13 115.51(14)
C8 C9 C13 113.12(14)
N6 C9 C12 116.88(14)
C8 C9 C12 111.54(14)
C13 C9 C12 86.99(13)
C23 C10 C15 108.79(16)
C23 C10 C22 108.72(19)
C15 C10 C22 108.82(17)
C23 C10 Si1 113.04(14)
C15 C10 Si1 110.36(15)
C22 C10 Si1 107.00(14)
C18 C11 C19 117.22(19)
C18 C11 Si1 119.98(15)
C19 C11 Si1 122.77(15)
C14 C12 C9 88.24(14)
C14 C12 H12A 118.7
C9 C12 H12A 109.3
C14 C12 H12B 119.1
C9 C12 H12B 109.4
H12A C12 H12B 109.5
O3 C13 C14 117.66(16)
O3 C13 C9 119.60(15)
C14 C13 C9 89.22(13)
O3 C13 H13 104.4
C14 C13 H13 112.9
C9 C13 H13 113.0
C13 C14 C12 87.61(13)
C13 C14 H14A 112.9
C12 C14 H14A 114.6
C13 C14 H14B 125.7
C12 C14 H14B 114.9
H14A C14 H14B 101.6
C10 C15 H15A 109.7
C10 C15 H15B 109.4
H15A C15 H15B 109.5
C10 C15 H15C 109.3
H15A C15 H15C 109.5
H15B C15 H15C 109.5
C5 C16 H16A 109.9
C5 C16 H16B 109.3
H16A C16 H16B 109.5
C5 C16 H16C 109.2
H16A C16 H16C 109.5
H16B C16 H16C 109.5
C24 C17 C7 122.0(2)
C24 C17 H17 117.6
C7 C17 H17 120.3
C27 C18 C11 121.1(2)
C27 C18 H18 116.8
C11 C18 H18 121.8
C25 C19 C11 121.7(2)
C25 C19 H19 119.9
C11 C19 H19 118.3
C26 C20 C7 121.6(2)
C26 C20 H20 117.3
C7 C20 H20 120.3
C24 C21 C26 119.8(2)
C24 C21 H21 124.0
C26 C21 H21 116.1
C10 C22 H22A 110.0
C10 C22 H22B 109.5
H22A C22 H22B 109.5
C10 C22 H22C 108.9
H22A C22 H22C 109.5
H22B C22 H22C 109.5
C10 C23 H23A 109.3
C10 C23 H23B 109.6
H23A C23 H23B 109.5
C10 C23 H23C 109.5
H23A C23 H23C 109.5
H23B C23 H23C 109.5
C21 C24 C17 119.9(2)
C21 C24 H24 118.6
C17 C24 H24 121.3
C28 C25 C19 119.9(2)
C28 C25 H25 118.8
C19 C25 H25 121.3
C21 C26 C20 120.0(2)
C21 C26 H26 118.0
C20 C26 H26 122.0
C28 C27 C18 120.2(2)
C28 C27 H27 121.0
C18 C27 H27 118.8
C25 C28 C27 119.9(2)
C25 C28 H28 119.8
C27 C28 H28 120.3

loop_
_geom_bond_atom_site_label_1
_geom_bond_atom_site_label_2
_geom_bond_distance
Si1 O4 1.6436(13)
Si1 C11 1.877(2)
Si1 C7 1.8797(19)
Si1 C10 1.888(2)
O2 C5 1.246(2)
O3 C13 1.400(2)
O3 H3 0.9810
O4 C8 1.428(2)
C5 N6 1.333(2)
C5 C16 1.500(3)
N6 C9 1.458(2)
N6 H6 0.9599
C7 C17 1.395(3)
C7 C20 1.403(3)
C8 C9 1.524(2)
C8 H8A 1.0780
C8 H8B 1.0054
C9 C13 1.544(2)
C9 C12 1.549(2)
C10 C23 1.533(3)
C10 C15 1.536(3)
C10 C22 1.536(3)
C11 C18 1.395(3)
C11 C19 1.402(3)
C12 C14 1.548(3)
C12 H12A 0.9600
C12 H12B 0.9600
C13 C14 1.527(3)
C13 H13 1.0774
C14 H14A 1.0205
C14 H14B 1.0181
C15 H15A 0.9599
C15 H15B 0.9598
C15 H15C 0.9600
C16 H16A 0.9601
C16 H16B 0.9599
C16 H16C 0.9600
C17 C24 1.387(3)
C17 H17 1.0278
C18 C27 1.391(3)
C18 H18 1.0878
C19 C25 1.388(3)
C19 H19 1.0300
C20 C26 1.389(3)
C20 H20 1.0199
C21 C24 1.377(3)
C21 C26 1.379(4)
C21 H21 1.0234
C22 H22A 0.9601
C22 H22B 0.9600
C22 H22C 0.9600
C23 H23A 0.9601
C23 H23B 0.9600
C23 H23C 0.9600
C24 H24 1.0328
C25 C28 1.371(4)
C25 H25 1.0752
C26 H26 1.0880
C27 C28 1.387(4)
C27 H27 1.0214
C28 H28 1.0118
